data_1562893
loop_
_publ_author_name
'Biriukov, Klim O.'
'Vinogradov, Mikhail M.'
'Afanasyev, Oleg I.'
'Vasilyev, Dmitry V.'
'Tsygankov, Alexey A.'
'Godovikova, Maria'
'Nelyubina, Yulia V.'
'Loginov, Dmitry A.'
'Chusov, Denis'

_publ_section_title
;
 Carbon monoxide-driven osmium catalyzed reductive amination harvesting
 WGSR power
;
_journal_issue 14
_journal_name_full 'Catalysis Science &amp; Technology'
_journal_page_first 4922
_journal_page_last 4930
_journal_paper_doi 10.1039/D1CY00695A
_journal_volume 11
_journal_year 2021
_chemical_formula_moiety 'C25 H28 Cl N O2 Os'
_chemical_formula_sum 'C25 H28 Cl N O2 Os'
_chemical_formula_weight 600.13
_space_group_crystal_system monoclinic
_space_group_IT_number 14
_space_group_name_Hall '-P 2ybc'
_space_group_name_H-M_alt 'P 1 21/c 1'
_atom_sites_solution_hydrogens geom
_atom_sites_solution_primary dual
_audit_creation_date 2021-04-04
_audit_creation_method
;
Olex2 1.3
(compiled 2020.06.28 svn.raecde09e for OlexSys, GUI svn.r6132)
;
_audit_update_record
;
2021-04-05 deposited with the CCDC.	2021-05-20 downloaded from the CCDC.
;
_cell_angle_alpha 90
_cell_angle_beta 90.999(3)
_cell_angle_gamma 90
_cell_formula_units_Z 4
_cell_length_a 9.4652(9)
_cell_length_b 9.6082(9)
_cell_length_c 24.647(3)
_cell_measurement_reflns_used 1552
_cell_measurement_temperature 120
_cell_measurement_theta_max 22.48
_cell_measurement_theta_min 2.69
_cell_volume 2241.1(4)
_computing_molecular_graphics 'Olex2 1.3 (Dolomanov et al., 2009)'
_computing_publication_material 'Olex2 1.3 (Dolomanov et al., 2009)'
_computing_structure_refinement 'XL  (Sheldrick, 2008)'
_computing_structure_solution 'SHELXT  (Sheldrick, 2015)'
_diffrn_ambient_temperature 120
_diffrn_measured_fraction_theta_full 1.000
_diffrn_measured_fraction_theta_max 1.000
_diffrn_measurement_device_type 'Bruker APEX-II CCD'
_diffrn_measurement_method '\f and \w scans'
_diffrn_radiation_monochromator graphite
_diffrn_radiation_type MoK\a
_diffrn_radiation_wavelength 0.71073
_diffrn_reflns_av_R_equivalents 0.0670
_diffrn_reflns_av_unetI/netI 0.0801
_diffrn_reflns_Laue_measured_fraction_full 1.000
_diffrn_reflns_Laue_measured_fraction_max 1.000
_diffrn_reflns_limit_h_max 12
_diffrn_reflns_limit_h_min -10
_diffrn_reflns_limit_k_max 11
_diffrn_reflns_limit_k_min -12
_diffrn_reflns_limit_l_max 29
_diffrn_reflns_limit_l_min -31
_diffrn_reflns_number 12741
_diffrn_reflns_point_group_measured_fraction_full 1.000
_diffrn_reflns_point_group_measured_fraction_max 1.000
_diffrn_reflns_theta_full 25.242
_diffrn_reflns_theta_max 27.000
_diffrn_reflns_theta_min 2.152
_diffrn_source_current 30.0
_diffrn_source_power 1.5
_diffrn_source_voltage 50.0
_diffrn_standards_number 0
_exptl_absorpt_coefficient_mu 5.831
_exptl_absorpt_correction_T_max 0.0511
_exptl_absorpt_correction_T_min 0.0232
_exptl_absorpt_correction_type multi-scan
_exptl_absorpt_process_details
;
SADABS-2008/1 (Bruker,2008) was used for absorption correction.
wR2(int) was 0.0665 before and 0.0585 after correction.
The Ratio of minimum to maximum transmission is 0.4540.
The \l/2 correction factor is 0.0015.
;
_exptl_crystal_colour red
_exptl_crystal_colour_primary red
_exptl_crystal_density_diffrn 1.779
_exptl_crystal_description needle
_exptl_crystal_F_000 1176
_exptl_crystal_size_max 0.3
_exptl_crystal_size_mid 0.01
_exptl_crystal_size_min 0.01
_refine_diff_density_max 1.296
_refine_diff_density_min -1.148
_refine_diff_density_rms 0.174
_refine_ls_extinction_method none
_refine_ls_goodness_of_fit_ref 0.969
_refine_ls_hydrogen_treatment constr
_refine_ls_matrix_type full
_refine_ls_number_parameters 276
_refine_ls_number_reflns 4884
_refine_ls_number_restraints 0
_refine_ls_restrained_S_all 0.969
_refine_ls_R_factor_all 0.0626
_refine_ls_R_factor_gt 0.0404
_refine_ls_shift/su_max 0.001
_refine_ls_shift/su_mean 0.000
_refine_ls_structure_factor_coef Fsqd
_refine_ls_weighting_details 'w=1/[\s^2^(Fo^2^)+(0.0217P)^2^] where P=(Fo^2^+2Fc^2^)/3'
_refine_ls_weighting_scheme calc
_refine_ls_wR_factor_gt 0.0712
_refine_ls_wR_factor_ref 0.0798
_reflns_Friedel_coverage 0.000
_reflns_number_gt 3625
_reflns_number_total 4884
_reflns_threshold_expression 'I > 2\s(I)'
_cod_data_source_file d1cy00695a2.cif
_cod_data_source_block Os12
_cod_depositor_comments 'Adding full bibliography for 1562893--1562894.cif.'
_cod_database_code 1562893
_shelxl_version_number 2014/6
_shelx_space_group_comment
;
The symmetry employed for this shelxl refinement is uniquely defined
by the following loop, which should always be used as a source of
symmetry information in preference to the above space-group names.
They are only intended as comments.
;
_shelx_estimated_absorpt_t_max 0.944
_shelx_estimated_absorpt_t_min 0.274
_olex2_refinement_description
;
1. Fixed Uiso
 At 1.2 times of:
  All C(H) groups
 At 1.5 times of:
  All C(H,H,H) groups
2.a Ternary CH refined with riding coordinates:
 C7(H7)
2.b Aromatic/amide H refined with riding coordinates:
 C2(H2), C3(H3), C5(H5), C6(H6), C12(H12), C14(H14), C15(H15), C17(H17),
 C19(H19), C20(H20), C22(H22), C23(H23)
2.c Idealised Me refined as rotating group:
 C8(H8A,H8B,H8C), C9(H9A,H9B,H9C), C10(H10A,H10B,H10C), C24(H24A,H24B,H24C),
 C25(H25A,H25B,H25C)
;
_olex2_submission_special_instructions 'No special instructions were received'

loop_
_space_group_symop_operation_xyz
'x, y, z'
'-x, y+1/2, -z+1/2'
'-x, -y, -z'
'x, -y-1/2, z-1/2'

loop_
_atom_site_label
_atom_site_type_symbol
_atom_site_fract_x
_atom_site_fract_y
_atom_site_fract_z
_atom_site_U_iso_or_equiv
_atom_site_adp_type
_atom_site_occupancy
_atom_site_site_symmetry_order
_atom_site_calc_flag
_atom_site_refinement_flags_posn
_atom_site_refinement_flags_adp
_atom_site_refinement_flags_occupancy
_atom_site_disorder_assembly
_atom_site_disorder_group
Os1 Os 0.48549(3) 0.54164(3) 0.14863(2) 0.02020(8) Uani 1 1 d . . . . .
Cl1 Cl 0.63953(16) 0.62770(17) 0.22012(7) 0.0274(4) Uani 1 1 d . . . . .
O1 O 0.7096(5) 0.9553(5) 0.02383(19) 0.0302(11) Uani 1 1 d . . . . .
O2 O -0.0338(5) 0.4531(5) 0.3460(2) 0.0365(12) Uani 1 1 d . . . . .
N1 N 0.3316(5) 0.6584(5) 0.1890(2) 0.0231(12) Uani 1 1 d . . . . .
C1 C 0.3378(7) 0.3981(6) 0.1086(3) 0.0237(15) Uani 1 1 d . . . . .
C2 C 0.3836(7) 0.3304(6) 0.1577(3) 0.0241(16) Uani 1 1 d . . . . .
H2 H 0.3148 0.2940 0.1814 0.029 Uiso 1 1 calc R U . . .
C3 C 0.5257(7) 0.3168(6) 0.1713(3) 0.0248(15) Uani 1 1 d . . . . .
H3 H 0.5526 0.2738 0.2047 0.030 Uiso 1 1 calc R U . . .
C4 C 0.6340(7) 0.3676(6) 0.1351(3) 0.0250(15) Uani 1 1 d . . . . .
C5 C 0.5911(7) 0.4232(6) 0.0851(3) 0.0256(16) Uani 1 1 d . . . . .
H5 H 0.6604 0.4491 0.0596 0.031 Uiso 1 1 calc R U . . .
C6 C 0.4439(7) 0.4420(6) 0.0714(3) 0.0241(14) Uani 1 1 d . . . . .
H6 H 0.4170 0.4834 0.0378 0.029 Uiso 1 1 calc R U . . .
C7 C 0.1812(7) 0.4142(7) 0.0955(3) 0.0301(17) Uani 1 1 d . . . . .
H7 H 0.1324 0.4307 0.1306 0.036 Uiso 1 1 calc R U . . .
C8 C 0.1241(7) 0.2772(8) 0.0721(4) 0.043(2) Uani 1 1 d . . . . .
H8A H 0.1792 0.2510 0.0404 0.065 Uiso 1 1 calc R U . . .
H8B H 0.0248 0.2892 0.0612 0.065 Uiso 1 1 calc R U . . .
H8C H 0.1319 0.2040 0.0997 0.065 Uiso 1 1 calc R U . . .
C9 C 0.1479(8) 0.5368(8) 0.0590(4) 0.045(2) Uani 1 1 d . . . . .
H9A H 0.2000 0.6188 0.0719 0.067 Uiso 1 1 calc R U . . .
H9B H 0.0462 0.5560 0.0594 0.067 Uiso 1 1 calc R U . . .
H9C H 0.1759 0.5150 0.0218 0.067 Uiso 1 1 calc R U . . .
C10 C 0.7856(7) 0.3585(7) 0.1525(3) 0.0341(18) Uani 1 1 d . . . . .
H10A H 0.8421 0.4203 0.1298 0.051 Uiso 1 1 calc R U . . .
H10B H 0.8187 0.2625 0.1484 0.051 Uiso 1 1 calc R U . . .
H10C H 0.7955 0.3866 0.1905 0.051 Uiso 1 1 calc R U . . .
C11 C 0.5066(6) 0.7381(6) 0.1148(3) 0.0227(15) Uani 1 1 d . . . . .
C12 C 0.6015(7) 0.7830(6) 0.0758(3) 0.0246(15) Uani 1 1 d . . . . .
H12 H 0.6616 0.7174 0.0589 0.030 Uiso 1 1 calc R U . . .
C13 C 0.6091(7) 0.9241(6) 0.0611(3) 0.0266(16) Uani 1 1 d . . . . .
C14 C 0.5152(7) 1.0230(7) 0.0827(3) 0.0274(16) Uani 1 1 d . . . . .
H14 H 0.5178 1.1176 0.0714 0.033 Uiso 1 1 calc R U . . .
C15 C 0.4203(7) 0.9790(7) 0.1201(3) 0.0264(15) Uani 1 1 d . . . . .
H15 H 0.3561 1.0441 0.1349 0.032 Uiso 1 1 calc R U . . .
C16 C 0.4156(7) 0.8405(6) 0.1371(3) 0.0240(15) Uani 1 1 d . . . . .
C17 C 0.3243(7) 0.7905(7) 0.1775(3) 0.0245(15) Uani 1 1 d . . . . .
H17 H 0.2604 0.8506 0.1954 0.029 Uiso 1 1 calc R U . . .
C18 C 0.2391(7) 0.6032(7) 0.2297(3) 0.0251(15) Uani 1 1 d . . . . .
C19 C 0.0969(7) 0.6380(7) 0.2294(3) 0.0276(16) Uani 1 1 d . . . . .
H19 H 0.0601 0.6975 0.2018 0.033 Uiso 1 1 calc R U . . .
C20 C 0.0079(7) 0.5873(6) 0.2687(3) 0.0240(15) Uani 1 1 d . . . . .
H20 H -0.0891 0.6128 0.2683 0.029 Uiso 1 1 calc R U . . .
C21 C 0.0609(7) 0.4989(6) 0.3088(3) 0.0258(16) Uani 1 1 d . . . . .
C22 C 0.2032(7) 0.4623(7) 0.3091(3) 0.0281(15) Uani 1 1 d . . . . .
H22 H 0.2405 0.4030 0.3366 0.034 Uiso 1 1 calc R U . . .
C23 C 0.2907(7) 0.5134(6) 0.2688(3) 0.0229(15) Uani 1 1 d . . . . .
H23 H 0.3871 0.4858 0.2682 0.028 Uiso 1 1 calc R U . . .
C24 C 0.7353(8) 1.0995(7) 0.0122(3) 0.0363(19) Uani 1 1 d . . . . .
H24A H 0.8224 1.1082 -0.0085 0.054 Uiso 1 1 calc R U . . .
H24B H 0.7452 1.1514 0.0462 0.054 Uiso 1 1 calc R U . . .
H24C H 0.6558 1.1372 -0.0092 0.054 Uiso 1 1 calc R U . . .
C25 C 0.0196(8) 0.3708(9) 0.3900(3) 0.043(2) Uani 1 1 d . . . . .
H25A H 0.0664 0.2879 0.3757 0.065 Uiso 1 1 calc R U . . .
H25B H -0.0587 0.3424 0.4131 0.065 Uiso 1 1 calc R U . . .
H25C H 0.0877 0.4256 0.4115 0.065 Uiso 1 1 calc R U . . .

loop_
_atom_site_aniso_label
_atom_site_aniso_U_11
_atom_site_aniso_U_22
_atom_site_aniso_U_33
_atom_site_aniso_U_23
_atom_site_aniso_U_13
_atom_site_aniso_U_12
Os1 0.02151(13) 0.01760(12) 0.02150(14) 0.00041(13) 0.00051(9) 0.00118(13)
Cl1 0.0260(8) 0.0268(8) 0.0292(10) -0.0040(7) -0.0027(7) 0.0015(7)
O1 0.036(3) 0.026(2) 0.029(3) 0.006(2) 0.009(2) -0.004(2)
O2 0.029(2) 0.045(3) 0.036(3) 0.003(3) 0.006(2) -0.006(2)
N1 0.023(3) 0.021(3) 0.025(3) -0.008(2) -0.002(2) -0.002(2)
C1 0.028(3) 0.018(3) 0.026(4) -0.007(3) -0.001(3) 0.001(3)
C2 0.023(3) 0.013(3) 0.037(5) -0.001(3) 0.003(3) -0.005(3)
C3 0.036(4) 0.015(3) 0.024(4) 0.006(3) 0.003(3) 0.008(3)
C4 0.031(4) 0.017(3) 0.027(4) -0.001(3) -0.002(3) 0.004(3)
C5 0.034(4) 0.021(3) 0.022(4) -0.004(3) 0.007(3) 0.002(3)
C6 0.031(3) 0.015(3) 0.026(4) -0.004(3) -0.003(3) 0.002(3)
C7 0.033(4) 0.027(4) 0.031(5) -0.005(3) 0.001(3) 0.006(3)
C8 0.031(4) 0.049(5) 0.051(6) -0.014(4) -0.007(4) 0.001(4)
C9 0.031(4) 0.049(5) 0.052(6) -0.004(5) -0.013(4) -0.003(4)
C10 0.037(4) 0.026(4) 0.040(5) -0.003(3) 0.002(4) 0.013(3)
C11 0.017(3) 0.016(3) 0.035(5) 0.000(3) -0.002(3) -0.002(3)
C12 0.028(4) 0.021(3) 0.025(4) -0.003(3) 0.001(3) -0.001(3)
C13 0.030(4) 0.026(4) 0.025(4) 0.001(3) -0.004(3) -0.008(3)
C14 0.032(4) 0.018(3) 0.032(4) -0.005(3) -0.004(3) -0.001(3)
C15 0.030(4) 0.024(3) 0.025(4) 0.000(3) -0.001(3) 0.005(3)
C16 0.026(3) 0.025(4) 0.021(4) 0.003(3) -0.005(3) 0.004(3)
C17 0.022(3) 0.027(3) 0.024(4) 0.000(3) -0.002(3) 0.005(3)
C18 0.024(3) 0.025(3) 0.027(4) -0.006(3) -0.003(3) -0.002(3)
C19 0.030(4) 0.027(3) 0.026(4) 0.001(3) -0.005(3) -0.003(3)
C20 0.016(3) 0.029(4) 0.027(4) -0.004(3) -0.001(3) -0.004(3)
C21 0.025(3) 0.025(4) 0.028(4) -0.006(3) 0.005(3) -0.009(3)
C22 0.031(4) 0.025(3) 0.029(4) 0.001(3) -0.002(3) 0.000(3)
C23 0.025(3) 0.023(3) 0.021(4) -0.003(3) -0.001(3) 0.001(3)
C24 0.037(4) 0.031(4) 0.041(5) 0.009(3) 0.008(4) -0.002(4)
C25 0.036(4) 0.066(5) 0.028(5) 0.005(4) 0.011(4) -0.010(4)

loop_
_atom_type_symbol
_atom_type_description
_atom_type_scat_dispersion_real
_atom_type_scat_dispersion_imag
_atom_type_scat_source
C C 0.0033 0.0016 'International Tables Vol C Tables 4.2.6.8 and 6.1.1.4'
H H 0.0000 0.0000 'International Tables Vol C Tables 4.2.6.8 and 6.1.1.4'
Cl Cl 0.1484 0.1585 'International Tables Vol C Tables 4.2.6.8 and 6.1.1.4'
N N 0.0061 0.0033 'International Tables Vol C Tables 4.2.6.8 and 6.1.1.4'
O O 0.0106 0.0060 'International Tables Vol C Tables 4.2.6.8 and 6.1.1.4'
Os Os -1.2165 7.6030 'International Tables Vol C Tables 4.2.6.8 and 6.1.1.4'

loop_
_geom_angle_atom_site_label_1
_geom_angle_atom_site_label_2
_geom_angle_atom_site_label_3
_geom_angle
_geom_angle_site_symmetry_1
_geom_angle_site_symmetry_3
_geom_angle_publ_flag
N1 Os1 Cl1 83.47(15) . . ?
N1 Os1 C1 96.2(2) . . ?
N1 Os1 C2 97.6(2) . . ?
N1 Os1 C3 120.5(2) . . ?
N1 Os1 C4 157.1(2) . . ?
N1 Os1 C5 160.7(2) . . ?
N1 Os1 C6 122.4(2) . . ?
C1 Os1 Cl1 156.76(19) . . ?
C1 Os1 C2 37.6(2) . . ?
C1 Os1 C3 67.2(2) . . ?
C1 Os1 C4 81.9(2) . . ?
C1 Os1 C5 69.3(2) . . ?
C2 Os1 Cl1 119.30(19) . . ?
C2 Os1 C3 35.7(2) . . ?
C3 Os1 Cl1 92.84(19) . . ?
C4 Os1 Cl1 89.50(18) . . ?
C4 Os1 C2 67.0(2) . . ?
C4 Os1 C3 37.9(2) . . ?
C5 Os1 Cl1 114.99(19) . . ?
C5 Os1 C2 78.7(2) . . ?
C5 Os1 C3 66.7(2) . . ?
C5 Os1 C4 37.0(2) . . ?
C6 Os1 Cl1 153.32(17) . . ?
C6 Os1 C1 38.5(2) . . ?
C6 Os1 C2 67.5(3) . . ?
C6 Os1 C3 79.7(2) . . ?
C6 Os1 C4 68.9(2) . . ?
C6 Os1 C5 38.6(2) . . ?
C11 Os1 Cl1 85.44(19) . . ?
C11 Os1 N1 77.1(2) . . ?
C11 Os1 C1 117.2(3) . . ?
C11 Os1 C2 154.3(2) . . ?
C11 Os1 C3 162.0(2) . . ?
C11 Os1 C4 124.1(2) . . ?
C11 Os1 C5 97.9(3) . . ?
C11 Os1 C6 93.8(3) . . ?
C13 O1 C24 117.9(5) . . ?
C21 O2 C25 117.4(5) . . ?
C17 N1 Os1 116.8(5) . . ?
C17 N1 C18 118.6(5) . . ?
C18 N1 Os1 124.5(4) . . ?
C2 C1 Os1 74.0(4) . . ?
C2 C1 C6 117.8(6) . . ?
C2 C1 C7 120.3(6) . . ?
C6 C1 Os1 69.7(4) . . ?
C6 C1 C7 121.8(6) . . ?
C7 C1 Os1 130.2(4) . . ?
Os1 C2 H2 133.6 . . ?
C1 C2 Os1 68.5(3) . . ?
C1 C2 H2 119.1 . . ?
C3 C2 Os1 72.2(4) . . ?
C3 C2 C1 121.7(6) . . ?
C3 C2 H2 119.1 . . ?
Os1 C3 H3 132.1 . . ?
C2 C3 Os1 72.0(4) . . ?
C2 C3 H3 119.7 . . ?
C2 C3 C4 120.7(6) . . ?
C4 C3 Os1 69.2(3) . . ?
C4 C3 H3 119.7 . . ?
C3 C4 Os1 72.9(3) . . ?
C3 C4 C10 119.3(6) . . ?
C5 C4 Os1 70.6(4) . . ?
C5 C4 C3 118.2(6) . . ?
C5 C4 C10 122.5(7) . . ?
C10 C4 Os1 127.7(5) . . ?
Os1 C5 H5 131.7 . . ?
C4 C5 Os1 72.4(4) . . ?
C4 C5 H5 119.3 . . ?
C4 C5 C6 121.3(6) . . ?
C6 C5 Os1 69.5(4) . . ?
C6 C5 H5 119.3 . . ?
Os1 C6 H6 128.6 . . ?
C1 C6 Os1 71.8(4) . . ?
C1 C6 C5 120.0(6) . . ?
C1 C6 H6 120.0 . . ?
C5 C6 Os1 71.9(4) . . ?
C5 C6 H6 120.0 . . ?
C1 C7 H7 107.3 . . ?
C1 C7 C8 109.2(5) . . ?
C8 C7 H7 107.3 . . ?
C9 C7 C1 113.4(6) . . ?
C9 C7 H7 107.3 . . ?
C9 C7 C8 112.0(7) . . ?
C7 C8 H8A 109.5 . . ?
C7 C8 H8B 109.5 . . ?
C7 C8 H8C 109.5 . . ?
H8A C8 H8B 109.5 . . ?
H8A C8 H8C 109.5 . . ?
H8B C8 H8C 109.5 . . ?
C7 C9 H9A 109.5 . . ?
C7 C9 H9B 109.5 . . ?
C7 C9 H9C 109.5 . . ?
H9A C9 H9B 109.5 . . ?
H9A C9 H9C 109.5 . . ?
H9B C9 H9C 109.5 . . ?
C4 C10 H10A 109.5 . . ?
C4 C10 H10B 109.5 . . ?
C4 C10 H10C 109.5 . . ?
H10A C10 H10B 109.5 . . ?
H10A C10 H10C 109.5 . . ?
H10B C10 H10C 109.5 . . ?
C12 C11 Os1 128.7(5) . . ?
C12 C11 C16 117.0(6) . . ?
C16 C11 Os1 114.2(5) . . ?
C11 C12 H12 119.6 . . ?
C11 C12 C13 120.8(6) . . ?
C13 C12 H12 119.6 . . ?
O1 C13 C12 115.1(6) . . ?
O1 C13 C14 123.8(6) . . ?
C12 C13 C14 121.1(6) . . ?
C13 C14 H14 120.9 . . ?
C15 C14 C13 118.1(6) . . ?
C15 C14 H14 120.9 . . ?
C14 C15 H15 119.2 . . ?
C14 C15 C16 121.6(6) . . ?
C16 C15 H15 119.2 . . ?
C15 C16 C11 121.3(6) . . ?
C15 C16 C17 124.0(6) . . ?
C17 C16 C11 114.8(6) . . ?
N1 C17 C16 117.0(6) . . ?
N1 C17 H17 121.5 . . ?
C16 C17 H17 121.5 . . ?
C19 C18 N1 120.6(6) . . ?
C23 C18 N1 120.3(6) . . ?
C23 C18 C19 119.1(7) . . ?
C18 C19 H19 119.5 . . ?
C20 C19 C18 121.0(7) . . ?
C20 C19 H19 119.5 . . ?
C19 C20 H20 120.1 . . ?
C19 C20 C21 119.8(6) . . ?
C21 C20 H20 120.1 . . ?
O2 C21 C20 116.2(6) . . ?
O2 C21 C22 124.1(6) . . ?
C20 C21 C22 119.6(6) . . ?
C21 C22 H22 120.2 . . ?
C21 C22 C23 119.6(6) . . ?
C23 C22 H22 120.2 . . ?
C18 C23 C22 120.8(6) . . ?
C18 C23 H23 119.6 . . ?
C22 C23 H23 119.6 . . ?
O1 C24 H24A 109.5 . . ?
O1 C24 H24B 109.5 . . ?
O1 C24 H24C 109.5 . . ?
H24A C24 H24B 109.5 . . ?
H24A C24 H24C 109.5 . . ?
H24B C24 H24C 109.5 . . ?
O2 C25 H25A 109.5 . . ?
O2 C25 H25B 109.5 . . ?
O2 C25 H25C 109.5 . . ?
H25A C25 H25B 109.5 . . ?
H25A C25 H25C 109.5 . . ?
H25B C25 H25C 109.5 . . ?

loop_
_geom_bond_atom_site_label_1
_geom_bond_atom_site_label_2
_geom_bond_distance
_geom_bond_site_symmetry_2
_geom_bond_publ_flag
Os1 Cl1 2.4134(17) . ?
Os1 N1 2.103(5) . ?
Os1 C1 2.187(6) . ?
Os1 C2 2.260(6) . ?
Os1 C3 2.263(6) . ?
Os1 C4 2.214(6) . ?
Os1 C5 2.191(7) . ?
Os1 C6 2.160(7) . ?
Os1 C11 2.075(6) . ?
O1 C13 1.366(8) . ?
O1 C24 1.437(7) . ?
O2 C21 1.366(8) . ?
O2 C25 1.428(9) . ?
N1 C17 1.303(8) . ?
N1 C18 1.442(9) . ?
C1 C2 1.434(10) . ?
C1 C6 1.434(9) . ?
C1 C7 1.519(9) . ?
C2 H2 0.9500 . ?
C2 C3 1.388(9) . ?
C3 H3 0.9500 . ?
C3 C4 1.454(9) . ?
C4 C5 1.398(9) . ?
C4 C10 1.492(9) . ?
C5 H5 0.9500 . ?
C5 C6 1.439(9) . ?
C6 H6 0.9500 . ?
C7 H7 1.0000 . ?
C7 C8 1.532(9) . ?
C7 C9 1.513(10) . ?
C8 H8A 0.9800 . ?
C8 H8B 0.9800 . ?
C8 H8C 0.9800 . ?
C9 H9A 0.9800 . ?
C9 H9B 0.9800 . ?
C9 H9C 0.9800 . ?
C10 H10A 0.9800 . ?
C10 H10B 0.9800 . ?
C10 H10C 0.9800 . ?
C11 C12 1.395(9) . ?
C11 C16 1.425(9) . ?
C12 H12 0.9500 . ?
C12 C13 1.405(8) . ?
C13 C14 1.412(9) . ?
C14 H14 0.9500 . ?
C14 C15 1.366(9) . ?
C15 H15 0.9500 . ?
C15 C16 1.395(8) . ?
C16 C17 1.413(9) . ?
C17 H17 0.9500 . ?
C18 C19 1.387(9) . ?
C18 C23 1.377(9) . ?
C19 H19 0.9500 . ?
C19 C20 1.383(9) . ?
C20 H20 0.9500 . ?
C20 C21 1.390(9) . ?
C21 C22 1.393(9) . ?
C22 H22 0.9500 . ?
C22 C23 1.394(9) . ?
C23 H23 0.9500 . ?
C24 H24A 0.9800 . ?
C24 H24B 0.9800 . ?
C24 H24C 0.9800 . ?
C25 H25A 0.9800 . ?
C25 H25B 0.9800 . ?
C25 H25C 0.9800 . ?

loop_
_geom_torsion_atom_site_label_1
_geom_torsion_atom_site_label_2
_geom_torsion_atom_site_label_3
_geom_torsion_atom_site_label_4
_geom_torsion
_geom_torsion_site_symmetry_1
_geom_torsion_site_symmetry_2
_geom_torsion_site_symmetry_3
_geom_torsion_site_symmetry_4
_geom_torsion_publ_flag
Os1 N1 C17 C16 3.0(8) . . . . ?
Os1 N1 C18 C19 -136.9(5) . . . . ?
Os1 N1 C18 C23 42.0(8) . . . . ?
Os1 C1 C2 C3 -51.0(6) . . . . ?
Os1 C1 C6 C5 55.3(5) . . . . ?
Os1 C1 C7 C8 -174.5(6) . . . . ?
Os1 C1 C7 C9 59.7(9) . . . . ?
Os1 C2 C3 C4 -51.3(5) . . . . ?
Os1 C3 C4 C5 -56.0(5) . . . . ?
Os1 C3 C4 C10 124.1(6) . . . . ?
Os1 C4 C5 C6 -51.5(5) . . . . ?
Os1 C5 C6 C1 -55.3(5) . . . . ?
Os1 C11 C12 C13 -174.2(5) . . . . ?
Os1 C11 C16 C15 177.7(5) . . . . ?
Os1 C11 C16 C17 -1.4(7) . . . . ?
O1 C13 C14 C15 -179.3(6) . . . . ?
O2 C21 C22 C23 179.1(6) . . . . ?
N1 C18 C19 C20 -179.0(6) . . . . ?
N1 C18 C23 C22 178.3(6) . . . . ?
C1 C2 C3 Os1 49.4(5) . . . . ?
C1 C2 C3 C4 -1.9(10) . . . . ?
C2 C1 C6 Os1 -58.1(5) . . . . ?
C2 C1 C6 C5 -2.8(9) . . . . ?
C2 C1 C7 C8 -80.3(8) . . . . ?
C2 C1 C7 C9 154.0(6) . . . . ?
C2 C3 C4 Os1 52.5(6) . . . . ?
C2 C3 C4 C5 -3.5(9) . . . . ?
C2 C3 C4 C10 176.6(6) . . . . ?
C3 C4 C5 Os1 57.1(5) . . . . ?
C3 C4 C5 C6 5.6(9) . . . . ?
C4 C5 C6 Os1 52.8(6) . . . . ?
C4 C5 C6 C1 -2.5(9) . . . . ?
C6 C1 C2 Os1 56.0(5) . . . . ?
C6 C1 C2 C3 4.9(9) . . . . ?
C6 C1 C7 C8 96.1(7) . . . . ?
C6 C1 C7 C9 -29.7(9) . . . . ?
C7 C1 C2 Os1 -127.5(6) . . . . ?
C7 C1 C2 C3 -178.6(6) . . . . ?
C7 C1 C6 Os1 125.4(6) . . . . ?
C7 C1 C6 C5 -179.2(6) . . . . ?
C10 C4 C5 Os1 -123.0(6) . . . . ?
C10 C4 C5 C6 -174.5(6) . . . . ?
C11 C12 C13 O1 177.8(6) . . . . ?
C11 C12 C13 C14 -4.1(10) . . . . ?
C11 C16 C17 N1 -1.1(9) . . . . ?
C12 C11 C16 C15 0.8(10) . . . . ?
C12 C11 C16 C17 -178.4(6) . . . . ?
C12 C13 C14 C15 2.8(10) . . . . ?
C13 C14 C15 C16 0.2(10) . . . . ?
C14 C15 C16 C11 -2.1(10) . . . . ?
C14 C15 C16 C17 177.0(7) . . . . ?
C15 C16 C17 N1 179.8(6) . . . . ?
C16 C11 C12 C13 2.3(10) . . . . ?
C17 N1 C18 C19 45.8(9) . . . . ?
C17 N1 C18 C23 -135.3(7) . . . . ?
C18 N1 C17 C16 -179.5(6) . . . . ?
C18 C19 C20 C21 -0.7(10) . . . . ?
C19 C18 C23 C22 -2.8(10) . . . . ?
C19 C20 C21 O2 -179.8(6) . . . . ?
C19 C20 C21 C22 0.1(10) . . . . ?
C20 C21 C22 C23 -0.8(10) . . . . ?
C21 C22 C23 C18 2.2(10) . . . . ?
C23 C18 C19 C20 2.1(10) . . . . ?
C24 O1 C13 C12 -172.3(6) . . . . ?
C24 O1 C13 C14 9.7(10) . . . . ?
C25 O2 C21 C20 -175.3(6) . . . . ?
C25 O2 C21 C22 4.7(10) . . . . ?
